data_4338055
loop_
_publ_author_name
'Hald\'on, Estela'
'Delgado-Rebollo, Manuela'
'Prieto, Auxiliadora'
'Alvarez, Eleuterio'
'Maya, Celia'
'Nicasio, M. Carmen'
'P\'erez, Pedro J'

_publ_section_title
;
 Synthesis, Structural Characterization, Reactivity, and Catalytic
 Properties of Copper(I) Complexes with a Series of Tetradentate Tripodal
 Tris(pyrazolylmethyl)amine Ligands.
;
_journal_issue 8
_journal_name_full 'Inorganic chemistry'
_journal_page_first 4192
_journal_page_last 4201
_journal_paper_doi 10.1021/ic500311y
_journal_volume 53
_journal_year 2014
_chemical_formula_moiety 'C36 H42 Cu N7 P, F6 P'
_chemical_formula_sum 'C36 H42 Cu F6 N7 P2'
_chemical_formula_weight 812.25
_chemical_name_systematic
; 
 ? 
;
_space_group_IT_number 13
_symmetry_cell_setting monoclinic
_symmetry_space_group_name_Hall '-P 2yc'
_symmetry_space_group_name_H-M 'P 1 2/c 1'
_atom_sites_solution_hydrogens geom
_atom_sites_solution_primary direct
_atom_sites_solution_secondary difmap
_audit_creation_method SHELXL-97
_cell_angle_alpha 90.00
_cell_angle_beta 94.295(2)
_cell_angle_gamma 90.00
_cell_formula_units_Z 4
_cell_length_a 17.8945(12)
_cell_length_b 12.0688(9)
_cell_length_c 19.1758(14)
_cell_measurement_reflns_used 9015
_cell_measurement_temperature 173(2)
_cell_measurement_theta_max 24.63
_cell_measurement_theta_min 2.13
_cell_volume 4129.7(5)
_computing_cell_refinement 'APEX2 Software Suite (Bruker, 2007)'
_computing_data_collection 'APEX2 Software Suite (Bruker, 2007)'
_computing_data_reduction 'APEX2 Software Suite (Bruker, 2007)'
_computing_molecular_graphics 'SHELXTL (Sheldrick, 2008)'
_computing_publication_material 'SHELXTL and publCIF (Westrip, 2010)'
_computing_structure_refinement 'SHELXL97 (Sheldrick, 2008)'
_computing_structure_solution 'SIR2002 (Burla et al., 2003)'
_diffrn_ambient_temperature 173(2)
_diffrn_detector_area_resol_mean 8.26
_diffrn_measured_fraction_theta_full 0.998
_diffrn_measured_fraction_theta_max 0.998
_diffrn_measurement_device_type
;
 Bruker-Nonius X8kappa APEX II CCD area detector
;
_diffrn_measurement_method 'phi and omega scans with narrow frames'
_diffrn_radiation_monochromator graphite
_diffrn_radiation_source 'fine-focus sealed tube'
_diffrn_radiation_type MoK\a
_diffrn_radiation_wavelength 0.71073
_diffrn_reflns_av_R_equivalents 0.0576
_diffrn_reflns_av_sigmaI/netI 0.0446
_diffrn_reflns_limit_h_max 21
_diffrn_reflns_limit_h_min -14
_diffrn_reflns_limit_k_max 14
_diffrn_reflns_limit_k_min -11
_diffrn_reflns_limit_l_max 22
_diffrn_reflns_limit_l_min -22
_diffrn_reflns_number 43313
_diffrn_reflns_theta_full 25.25
_diffrn_reflns_theta_max 25.25
_diffrn_reflns_theta_min 1.69
_diffrn_standards_decay_% 0
_exptl_absorpt_coefficient_mu 0.667
_exptl_absorpt_correction_T_max 0.8782
_exptl_absorpt_correction_T_min 0.7315
_exptl_absorpt_correction_type multi-scan
_exptl_absorpt_process_details
;
 program SADABS, Bruker (2001).
;
_exptl_crystal_colour colourless
_exptl_crystal_density_diffrn 1.306
_exptl_crystal_density_method 'not measured'
_exptl_crystal_description plate
_exptl_crystal_F_000 1680
_exptl_crystal_size_max 0.50
_exptl_crystal_size_mid 0.40
_exptl_crystal_size_min 0.20
_platon_squeeze_details
;
;
_refine_diff_density_max 1.716
_refine_diff_density_min -0.929
_refine_diff_density_rms 0.117
_refine_ls_extinction_method none
_refine_ls_goodness_of_fit_ref 1.063
_refine_ls_hydrogen_treatment constr
_refine_ls_matrix_type full
_refine_ls_number_parameters 476
_refine_ls_number_reflns 7474
_refine_ls_number_restraints 61
_refine_ls_restrained_S_all 1.079
_refine_ls_R_factor_all 0.0857
_refine_ls_R_factor_gt 0.0679
_refine_ls_shift/su_max 0.000
_refine_ls_shift/su_mean 0.000
_refine_ls_structure_factor_coef Fsqd
_refine_ls_weighting_details 'calc w=1/[\s^2^(Fo^2^)+(0.1152P)^2^+5.3579P] where P=(Fo^2^+2Fc^2^)/3'
_refine_ls_weighting_scheme calc
_refine_ls_wR_factor_gt 0.1836
_refine_ls_wR_factor_ref 0.1950
_reflns_number_gt 5630
_reflns_number_total 7474
_reflns_threshold_expression >2sigma(I)
_cod_data_source_file ic500311y_si_005.cif
_cod_data_source_block ea06113a
_cod_depositor_comments
;
The following automatic conversions were performed:

'_symmetry_cell_setting' value 'Monoclinic' changed to 'monoclinic'
according to
/usr/data/users/saulius/automatic-downloads/rss-feeds/ACS/lib/dictionaries/cif_core.dic
dictionary named 'cif_core.dic' version 2.4.2 from 2011-04-26.

Automatic conversion script
Id: cif_fix_values 2281 2013-09-26 08:29:07Z andrius 

 Adding full bibliography for 4338055--4338060.cif.
;
_cod_original_sg_symbol_H-M 'P 2/c'
_cod_database_code 4338055

loop_
_symmetry_equiv_pos_as_xyz
'x, y, z'
'-x, y, -z+1/2'
'-x, -y, -z'
'x, -y, z-1/2'

loop_
_atom_site_label
_atom_site_type_symbol
_atom_site_fract_x
_atom_site_fract_y
_atom_site_fract_z
_atom_site_U_iso_or_equiv
_atom_site_adp_type
_atom_site_occupancy
_atom_site_symmetry_multiplicity
_atom_site_calc_flag
_atom_site_refinement_flags
Cu1 Cu 0.82183(3) 0.29996(4) 0.17222(2) 0.02715(18) Uani 1 1 d .
P1 P 0.74745(6) 0.19862(8) 0.10347(5) 0.0258(3) Uani 1 1 d .
N1 N 0.81919(19) 0.4924(3) 0.15182(16) 0.0283(8) Uani 1 1 d .
N2 N 0.7733(2) 0.4735(3) 0.26411(17) 0.0300(8) Uani 1 1 d .
N3 N 0.7846(2) 0.3617(3) 0.26085(17) 0.0293(8) Uani 1 1 d .
N4 N 0.94631(19) 0.4380(3) 0.14869(18) 0.0305(8) Uani 1 1 d .
N5 N 0.93174(19) 0.3294(3) 0.16456(18) 0.0294(8) Uani 1 1 d .
N6 N 0.7910(2) 0.6280(3) 0.05697(16) 0.0286(8) Uani 1 1 d .
N7 N 0.8562(2) 0.6837(3) 0.04775(18) 0.0323(8) Uani 1 1 d .
C1 C 0.7660(3) 0.5368(4) 0.1986(2) 0.0333(10) Uani 1 1 d .
H1A H 0.7143 0.5303 0.1767 0.040 Uiso 1 1 calc R
H1B H 0.7766 0.6161 0.2080 0.040 Uiso 1 1 calc R
C2 C 0.8967(2) 0.5228(3) 0.1729(2) 0.0315(9) Uani 1 1 d .
H2A H 0.9087 0.5953 0.1523 0.038 Uiso 1 1 calc R
H2B H 0.9036 0.5292 0.2244 0.038 Uiso 1 1 calc R
C3 C 0.7963(3) 0.5121(3) 0.0778(2) 0.0300(9) Uani 1 1 d .
H3A H 0.8326 0.4748 0.0492 0.036 Uiso 1 1 calc R
H3B H 0.7469 0.4768 0.0668 0.036 Uiso 1 1 calc R
C4 C 0.7559(3) 0.5052(4) 0.3291(2) 0.0353(10) Uani 1 1 d .
C5 C 0.7566(3) 0.4105(4) 0.3684(2) 0.0406(11) Uani 1 1 d .
H5 H 0.7469 0.4051 0.4163 0.049 Uiso 1 1 calc R
C6 C 0.7744(2) 0.3232(4) 0.3248(2) 0.0335(10) Uani 1 1 d .
C7 C 0.7390(4) 0.6228(4) 0.3460(3) 0.0536(14) Uani 1 1 d .
H7A H 0.7804 0.6703 0.3334 0.080 Uiso 1 1 calc R
H7B H 0.7330 0.6297 0.3962 0.080 Uiso 1 1 calc R
H7C H 0.6926 0.6458 0.3195 0.080 Uiso 1 1 calc R
C8 C 0.7839(3) 0.2030(4) 0.3400(3) 0.0480(13) Uani 1 1 d .
H8A H 0.7734 0.1604 0.2969 0.072 Uiso 1 1 calc R
H8B H 0.7490 0.1806 0.3745 0.072 Uiso 1 1 calc R
H8C H 0.8354 0.1887 0.3588 0.072 Uiso 1 1 calc R
C9 C 1.0102(2) 0.4486(4) 0.1151(2) 0.0355(10) Uani 1 1 d .
C10 C 1.0371(3) 0.3435(4) 0.1084(2) 0.0393(11) Uani 1 1 d .
H10 H 1.0809 0.3229 0.0864 0.047 Uiso 1 1 calc R
C11 C 0.9877(2) 0.2712(4) 0.1400(2) 0.0337(10) Uani 1 1 d .
C12 C 1.0387(3) 0.5566(4) 0.0917(3) 0.0453(12) Uani 1 1 d .
H12A H 1.0831 0.5446 0.0658 0.068 Uiso 1 1 calc R
H12B H 1.0520 0.6033 0.1326 0.068 Uiso 1 1 calc R
H12C H 0.9998 0.5935 0.0614 0.068 Uiso 1 1 calc R
C13 C 0.9898(3) 0.1486(4) 0.1468(3) 0.0459(12) Uani 1 1 d .
H13A H 0.9523 0.1247 0.1784 0.069 Uiso 1 1 calc R
H13B H 1.0398 0.1254 0.1658 0.069 Uiso 1 1 calc R
H13C H 0.9788 0.1149 0.1007 0.069 Uiso 1 1 calc R
C14 C 0.7296(3) 0.6942(3) 0.0489(2) 0.0314(9) Uani 1 1 d .
C15 C 0.7568(3) 0.7966(4) 0.0340(2) 0.0351(10) Uani 1 1 d .
H15 H 0.7282 0.8620 0.0249 0.042 Uiso 1 1 calc R
C16 C 0.8348(3) 0.7872(3) 0.0347(2) 0.0304(9) Uani 1 1 d .
C17 C 0.6515(3) 0.6558(5) 0.0540(3) 0.0476(12) Uani 1 1 d .
H17A H 0.6427 0.5889 0.0256 0.071 Uiso 1 1 calc R
H17B H 0.6166 0.7140 0.0369 0.071 Uiso 1 1 calc R
H17C H 0.6435 0.6391 0.1029 0.071 Uiso 1 1 calc R
C18 C 0.8909(3) 0.8759(4) 0.0236(3) 0.0434(11) Uani 1 1 d .
H18A H 0.8916 0.9292 0.0622 0.065 Uiso 1 1 calc R
H18B H 0.8773 0.9141 -0.0206 0.065 Uiso 1 1 calc R
H18C H 0.9407 0.8426 0.0220 0.065 Uiso 1 1 calc R
C19 C 0.7778(2) 0.1610(3) 0.0178(2) 0.0285(9) Uani 1 1 d .
C20 C 0.8471(3) 0.1987(3) -0.0005(2) 0.0317(9) Uani 1 1 d .
H20 H 0.8767 0.2444 0.0309 0.038 Uiso 1 1 calc R
C21 C 0.8732(3) 0.1696(4) -0.0647(2) 0.0428(12) Uani 1 1 d .
H21 H 0.9208 0.1948 -0.0768 0.051 Uiso 1 1 calc R
C22 C 0.8293(3) 0.1036(4) -0.1107(2) 0.0484(13) Uani 1 1 d .
H22 H 0.8470 0.0835 -0.1545 0.058 Uiso 1 1 calc R
C23 C 0.7601(3) 0.0669(4) -0.0931(2) 0.0492(13) Uani 1 1 d .
H23 H 0.7298 0.0231 -0.1253 0.059 Uiso 1 1 calc R
C24 C 0.7345(3) 0.0937(4) -0.0284(2) 0.0370(10) Uani 1 1 d .
H24 H 0.6876 0.0662 -0.0157 0.044 Uiso 1 1 calc R
C25 C 0.7197(2) 0.0668(3) 0.1410(2) 0.0306(9) Uani 1 1 d .
C26 C 0.7749(3) 0.0016(4) 0.1745(2) 0.0330(10) Uani 1 1 d .
H26 H 0.8254 0.0263 0.1776 0.040 Uiso 1 1 calc R
C27 C 0.7575(3) -0.0991(4) 0.2037(2) 0.0429(12) Uani 1 1 d .
H27 H 0.7963 -0.1439 0.2254 0.051 Uiso 1 1 calc R
C28 C 0.6845(3) -0.1344(5) 0.2013(3) 0.0522(13) Uani 1 1 d .
H28 H 0.6720 -0.2022 0.2228 0.063 Uiso 1 1 calc R
C29 C 0.6295(3) -0.0701(5) 0.1674(4) 0.0697(19) Uani 1 1 d .
H29 H 0.5789 -0.0948 0.1649 0.084 Uiso 1 1 calc R
C30 C 0.6465(3) 0.0302(5) 0.1367(3) 0.0538(14) Uani 1 1 d .
H30 H 0.6080 0.0731 0.1129 0.065 Uiso 1 1 calc R
C31 C 0.6591(2) 0.2728(4) 0.0851(2) 0.0355(10) Uani 1 1 d .
C32 C 0.6249(3) 0.2931(4) 0.0187(3) 0.0446(12) Uani 1 1 d .
H32 H 0.6472 0.2662 -0.0214 0.054 Uiso 1 1 calc R
C33 C 0.5593(3) 0.3516(5) 0.0108(4) 0.0620(16) Uani 1 1 d .
H33 H 0.5367 0.3650 -0.0348 0.074 Uiso 1 1 calc R
C34 C 0.5256(3) 0.3914(5) 0.0684(4) 0.0696(18) Uani 1 1 d .
H34 H 0.4796 0.4308 0.0624 0.084 Uiso 1 1 calc R
C35 C 0.5590(3) 0.3735(5) 0.1344(4) 0.0652(16) Uani 1 1 d .
H35 H 0.5368 0.4021 0.1741 0.078 Uiso 1 1 calc R
C36 C 0.6251(3) 0.3139(4) 0.1428(3) 0.0454(12) Uani 1 1 d .
H36 H 0.6476 0.3009 0.1886 0.054 Uiso 1 1 calc R
P2 P 1.0000 0.82871(16) 0.2500 0.0423(4) Uani 1 2 d SD
F1 F 0.9371(3) 0.7383(4) 0.2586(2) 0.1111(17) Uani 1 1 d DU
F2 F 0.93920(18) 0.9219(3) 0.2581(2) 0.0758(11) Uani 1 1 d DU
F3 F 1.0180(3) 0.8268(4) 0.33106(17) 0.1019(15) Uani 1 1 d DU
P3 P 0.5000 0.6502(2) 0.2500 0.0761(8) Uani 1 2 d SD
F4 F 0.4598(3) 0.5621(5) 0.2046(4) 0.174(3) Uani 1 1 d DU
F5 F 0.4592(4) 0.7476(5) 0.2089(4) 0.185(3) Uani 1 1 d DU
F6 F 0.5693(4) 0.6507(5) 0.2063(4) 0.168(3) Uani 1 1 d DU

loop_
_atom_site_aniso_label
_atom_site_aniso_U_11
_atom_site_aniso_U_22
_atom_site_aniso_U_33
_atom_site_aniso_U_23
_atom_site_aniso_U_13
_atom_site_aniso_U_12
Cu1 0.0398(3) 0.0211(3) 0.0206(3) -0.00005(19) 0.00260(19) -0.0019(2)
P1 0.0338(5) 0.0213(6) 0.0225(5) 0.0008(4) 0.0026(4) -0.0002(4)
N1 0.043(2) 0.0248(19) 0.0171(16) 0.0037(14) 0.0034(14) 0.0021(15)
N2 0.047(2) 0.0239(19) 0.0191(16) 0.0012(14) 0.0014(14) 0.0007(15)
N3 0.047(2) 0.0205(18) 0.0205(17) 0.0028(14) 0.0005(14) -0.0004(15)
N4 0.0388(19) 0.0223(18) 0.0302(19) 0.0017(14) 0.0008(15) -0.0047(15)
N5 0.0312(18) 0.0280(19) 0.0283(18) 0.0014(15) -0.0023(14) -0.0031(15)
N6 0.044(2) 0.0241(18) 0.0174(16) 0.0025(13) 0.0015(14) -0.0009(15)
N7 0.046(2) 0.027(2) 0.0243(18) 0.0020(14) 0.0030(15) -0.0013(16)
C1 0.053(3) 0.021(2) 0.026(2) 0.0049(17) 0.0062(18) 0.0044(19)
C2 0.051(3) 0.021(2) 0.022(2) 0.0024(16) 0.0016(17) -0.0017(18)
C3 0.047(2) 0.019(2) 0.024(2) 0.0016(16) 0.0015(17) -0.0022(18)
C4 0.051(3) 0.036(3) 0.020(2) -0.0033(18) 0.0048(18) 0.002(2)
C5 0.064(3) 0.043(3) 0.0152(19) 0.0042(18) 0.0060(19) 0.005(2)
C6 0.045(2) 0.038(3) 0.0177(19) 0.0004(17) -0.0001(17) -0.006(2)
C7 0.087(4) 0.042(3) 0.032(3) -0.012(2) 0.009(3) 0.010(3)
C8 0.075(4) 0.038(3) 0.031(2) 0.007(2) 0.002(2) -0.007(2)
C9 0.041(2) 0.030(2) 0.035(2) 0.0048(19) -0.0013(19) -0.0045(19)
C10 0.037(2) 0.039(3) 0.043(3) 0.007(2) 0.0062(19) 0.002(2)
C11 0.036(2) 0.030(2) 0.034(2) 0.0052(19) -0.0032(18) -0.0003(19)
C12 0.052(3) 0.036(3) 0.049(3) 0.008(2) 0.009(2) -0.008(2)
C13 0.046(3) 0.030(3) 0.063(3) 0.013(2) 0.010(2) 0.006(2)
C14 0.047(2) 0.030(2) 0.0164(19) 0.0001(16) -0.0026(17) 0.0023(19)
C15 0.054(3) 0.025(2) 0.026(2) 0.0044(17) 0.0001(19) 0.009(2)
C16 0.053(3) 0.021(2) 0.0169(19) 0.0048(15) -0.0008(17) -0.0001(18)
C17 0.049(3) 0.047(3) 0.046(3) 0.011(2) -0.005(2) 0.004(2)
C18 0.060(3) 0.029(2) 0.040(3) 0.008(2) -0.001(2) -0.007(2)
C19 0.042(2) 0.021(2) 0.0218(19) -0.0001(16) -0.0007(17) 0.0021(18)
C20 0.049(3) 0.020(2) 0.026(2) 0.0034(16) 0.0033(18) 0.0015(18)
C21 0.062(3) 0.040(3) 0.028(2) 0.010(2) 0.015(2) 0.009(2)
C22 0.088(4) 0.034(3) 0.024(2) 0.004(2) 0.010(2) 0.011(3)
C23 0.088(4) 0.028(3) 0.031(2) -0.005(2) -0.007(2) 0.005(3)
C24 0.060(3) 0.021(2) 0.029(2) 0.0020(18) -0.001(2) -0.005(2)
C25 0.043(2) 0.024(2) 0.026(2) 0.0031(17) 0.0039(17) -0.0018(18)
C26 0.044(2) 0.028(2) 0.026(2) 0.0031(18) -0.0038(18) -0.0026(19)
C27 0.063(3) 0.035(3) 0.029(2) 0.003(2) -0.005(2) -0.001(2)
C28 0.073(4) 0.038(3) 0.046(3) 0.017(2) 0.008(3) -0.005(3)
C29 0.049(3) 0.053(4) 0.109(5) 0.028(4) 0.018(3) -0.014(3)
C30 0.040(3) 0.044(3) 0.078(4) 0.022(3) 0.006(2) -0.003(2)
C31 0.039(2) 0.022(2) 0.045(3) 0.0045(19) 0.003(2) 0.0038(18)
C32 0.048(3) 0.038(3) 0.047(3) 0.010(2) -0.004(2) 0.001(2)
C33 0.052(3) 0.055(4) 0.077(4) 0.018(3) -0.011(3) 0.007(3)
C34 0.049(3) 0.055(4) 0.103(5) 0.008(4) -0.001(3) 0.019(3)
C35 0.055(3) 0.061(4) 0.081(4) -0.013(3) 0.012(3) 0.014(3)
C36 0.046(3) 0.043(3) 0.047(3) -0.007(2) 0.004(2) 0.006(2)
P2 0.0681(12) 0.0376(10) 0.0207(8) 0.000 0.0007(7) 0.000
F1 0.170(4) 0.068(3) 0.096(3) -0.007(2) 0.015(3) -0.062(3)
F2 0.0527(19) 0.063(2) 0.114(3) -0.010(2) 0.0211(19) 0.0033(16)
F3 0.117(3) 0.161(5) 0.0256(18) -0.005(2) -0.0067(18) -0.017(3)
P3 0.0894(17) 0.0501(14) 0.0968(19) 0.000 0.0596(16) 0.000
F4 0.104(4) 0.153(5) 0.268(8) -0.110(6) 0.037(4) -0.003(4)
F5 0.243(8) 0.108(5) 0.215(8) 0.068(5) 0.097(6) 0.028(5)
F6 0.163(5) 0.146(5) 0.213(6) -0.051(5) 0.146(5) -0.053(4)

loop_
_atom_type_symbol
_atom_type_description
_atom_type_scat_dispersion_real
_atom_type_scat_dispersion_imag
_atom_type_scat_source
C C 0.0033 0.0016 'International Tables Vol C Tables 4.2.6.8 and 6.1.1.4'
H H 0.0000 0.0000 'International Tables Vol C Tables 4.2.6.8 and 6.1.1.4'
N N 0.0061 0.0033 'International Tables Vol C Tables 4.2.6.8 and 6.1.1.4'
F F 0.0171 0.0103 'International Tables Vol C Tables 4.2.6.8 and 6.1.1.4'
P P 0.1023 0.0942 'International Tables Vol C Tables 4.2.6.8 and 6.1.1.4'
Cu Cu 0.3201 1.2651 'International Tables Vol C Tables 4.2.6.8 and 6.1.1.4'

loop_
_geom_angle_atom_site_label_1
_geom_angle_atom_site_label_2
_geom_angle_atom_site_label_3
_geom_angle
_geom_angle_site_symmetry_1
_geom_angle_site_symmetry_3
N3 Cu1 N5 112.51(14) . .
N3 Cu1 P1 119.51(11) . .
N5 Cu1 P1 127.64(11) . .
N3 Cu1 N1 76.80(12) . .
N5 Cu1 N1 79.70(13) . .
P1 Cu1 N1 116.71(9) . .
C19 P1 C31 105.1(2) . .
C19 P1 C25 104.21(19) . .
C31 P1 C25 104.2(2) . .
C19 P1 Cu1 118.34(14) . .
C31 P1 Cu1 108.77(16) . .
C25 P1 Cu1 114.96(14) . .
C1 N1 C2 112.8(3) . .
C1 N1 C3 112.8(3) . .
C2 N1 C3 114.7(3) . .
C1 N1 Cu1 105.4(2) . .
C2 N1 Cu1 101.2(2) . .
C3 N1 Cu1 108.7(2) . .
C4 N2 N3 111.3(3) . .
C4 N2 C1 128.7(4) . .
N3 N2 C1 118.6(3) . .
C6 N3 N2 105.7(3) . .
C6 N3 Cu1 136.2(3) . .
N2 N3 Cu1 117.6(2) . .
C9 N4 N5 112.0(3) . .
C9 N4 C2 129.8(4) . .
N5 N4 C2 118.0(3) . .
C11 N5 N4 105.3(3) . .
C11 N5 Cu1 133.9(3) . .
N4 N5 Cu1 112.8(3) . .
C14 N6 N7 112.7(3) . .
C14 N6 C3 129.2(4) . .
N7 N6 C3 118.0(3) . .
C16 N7 N6 104.5(3) . .
N1 C1 N2 108.3(3) . .
N1 C1 H1A 110.0 . .
N2 C1 H1A 110.0 . .
N1 C1 H1B 110.0 . .
N2 C1 H1B 110.0 . .
H1A C1 H1B 108.4 . .
N4 C2 N1 108.9(3) . .
N4 C2 H2A 109.9 . .
N1 C2 H2A 109.9 . .
N4 C2 H2B 109.9 . .
N1 C2 H2B 109.9 . .
H2A C2 H2B 108.3 . .
N6 C3 N1 115.4(3) . .
N6 C3 H3A 108.4 . .
N1 C3 H3A 108.4 . .
N6 C3 H3B 108.4 . .
N1 C3 H3B 108.4 . .
H3A C3 H3B 107.5 . .
N2 C4 C5 106.1(4) . .
N2 C4 C7 122.0(4) . .
C5 C4 C7 131.9(4) . .
C4 C5 C6 107.0(4) . .
C4 C5 H5 126.5 . .
C6 C5 H5 126.5 . .
N3 C6 C5 109.9(4) . .
N3 C6 C8 119.9(4) . .
C5 C6 C8 130.2(4) . .
C4 C7 H7A 109.5 . .
C4 C7 H7B 109.5 . .
H7A C7 H7B 109.5 . .
C4 C7 H7C 109.5 . .
H7A C7 H7C 109.5 . .
H7B C7 H7C 109.5 . .
C6 C8 H8A 109.5 . .
C6 C8 H8B 109.5 . .
H8A C8 H8B 109.5 . .
C6 C8 H8C 109.5 . .
H8A C8 H8C 109.5 . .
H8B C8 H8C 109.5 . .
N4 C9 C10 105.8(4) . .
N4 C9 C12 123.1(4) . .
C10 C9 C12 131.1(4) . .
C9 C10 C11 107.3(4) . .
C9 C10 H10 126.3 . .
C11 C10 H10 126.3 . .
N5 C11 C10 109.6(4) . .
N5 C11 C13 120.5(4) . .
C10 C11 C13 129.9(4) . .
C9 C12 H12A 109.5 . .
C9 C12 H12B 109.5 . .
H12A C12 H12B 109.5 . .
C9 C12 H12C 109.5 . .
H12A C12 H12C 109.5 . .
H12B C12 H12C 109.5 . .
C11 C13 H13A 109.5 . .
C11 C13 H13B 109.5 . .
H13A C13 H13B 109.5 . .
C11 C13 H13C 109.5 . .
H13A C13 H13C 109.5 . .
H13B C13 H13C 109.5 . .
N6 C14 C15 104.9(4) . .
N6 C14 C17 124.5(4) . .
C15 C14 C17 130.5(4) . .
C14 C15 C16 107.2(4) . .
C14 C15 H15 126.4 . .
C16 C15 H15 126.4 . .
N7 C16 C15 110.6(4) . .
N7 C16 C18 121.0(4) . .
C15 C16 C18 128.4(4) . .
C14 C17 H17A 109.5 . .
C14 C17 H17B 109.5 . .
H17A C17 H17B 109.5 . .
C14 C17 H17C 109.5 . .
H17A C17 H17C 109.5 . .
H17B C17 H17C 109.5 . .
C16 C18 H18A 109.5 . .
C16 C18 H18B 109.5 . .
H18A C18 H18B 109.5 . .
C16 C18 H18C 109.5 . .
H18A C18 H18C 109.5 . .
H18B C18 H18C 109.5 . .
C20 C19 C24 119.7(4) . .
C20 C19 P1 118.5(3) . .
C24 C19 P1 121.8(3) . .
C19 C20 C21 120.3(4) . .
C19 C20 H20 119.8 . .
C21 C20 H20 119.8 . .
C22 C21 C20 119.7(5) . .
C22 C21 H21 120.1 . .
C20 C21 H21 120.1 . .
C23 C22 C21 120.2(4) . .
C23 C22 H22 119.9 . .
C21 C22 H22 119.9 . .
C22 C23 C24 120.3(5) . .
C22 C23 H23 119.9 . .
C24 C23 H23 119.9 . .
C19 C24 C23 119.8(5) . .
C19 C24 H24 120.1 . .
C23 C24 H24 120.1 . .
C30 C25 C26 119.2(4) . .
C30 C25 P1 122.7(4) . .
C26 C25 P1 118.2(3) . .
C27 C26 C25 120.9(4) . .
C27 C26 H26 119.5 . .
C25 C26 H26 119.5 . .
C28 C27 C26 120.1(5) . .
C28 C27 H27 119.9 . .
C26 C27 H27 119.9 . .
C27 C28 C29 119.0(5) . .
C27 C28 H28 120.5 . .
C29 C28 H28 120.5 . .
C28 C29 C30 121.3(5) . .
C28 C29 H29 119.3 . .
C30 C29 H29 119.3 . .
C25 C30 C29 119.4(5) . .
C25 C30 H30 120.3 . .
C29 C30 H30 120.3 . .
C36 C31 C32 118.4(4) . .
C36 C31 P1 116.4(4) . .
C32 C31 P1 125.2(4) . .
C33 C32 C31 120.4(5) . .
C33 C32 H32 119.8 . .
C31 C32 H32 119.8 . .
C32 C33 C34 120.9(6) . .
C32 C33 H33 119.6 . .
C34 C33 H33 119.6 . .
C35 C34 C33 119.6(5) . .
C35 C34 H34 120.2 . .
C33 C34 H34 120.2 . .
C34 C35 C36 119.9(6) . .
C34 C35 H35 120.0 . .
C36 C35 H35 120.0 . .
C35 C36 C31 120.8(5) . .
C35 C36 H36 119.6 . .
C31 C36 H36 119.6 . .
F3 P2 F3 178.3(4) . 2_755
F3 P2 F2 90.3(2) . .
F3 P2 F2 90.9(2) 2_755 .
F3 P2 F2 90.9(2) . 2_755
F3 P2 F2 90.3(2) 2_755 2_755
F2 P2 F2 89.2(3) . 2_755
F3 P2 F1 88.9(2) . .
F3 P2 F1 89.9(3) 2_755 .
F2 P2 F1 88.9(2) . .
F2 P2 F1 178.1(3) 2_755 .
F3 P2 F1 89.9(3) . 2_755
F3 P2 F1 88.9(2) 2_755 2_755
F2 P2 F1 178.1(3) . 2_755
F2 P2 F1 88.9(2) 2_755 2_755
F1 P2 F1 93.0(4) . 2_755
F4 P3 F4 91.2(7) . 2_655
F4 P3 F6 87.0(4) . 2_655
F4 P3 F6 93.3(3) 2_655 2_655
F4 P3 F6 93.3(3) . .
F4 P3 F6 87.0(4) 2_655 .
F6 P3 F6 179.6(5) 2_655 .
F4 P3 F5 175.1(5) . 2_655
F4 P3 F5 93.1(4) 2_655 2_655
F6 P3 F5 95.0(4) 2_655 2_655
F6 P3 F5 84.7(4) . 2_655
F4 P3 F5 93.1(4) . .
F4 P3 F5 175.1(5) 2_655 .
F6 P3 F5 84.7(4) 2_655 .
F6 P3 F5 95.0(4) . .
F5 P3 F5 82.6(6) 2_655 .

loop_
_geom_bond_atom_site_label_1
_geom_bond_atom_site_label_2
_geom_bond_distance
_geom_bond_site_symmetry_2
Cu1 N3 2.014(3) .
Cu1 N5 2.015(3) .
Cu1 P1 2.1777(11) .
Cu1 N1 2.355(3) .
P1 C19 1.826(4) .
P1 C31 1.828(4) .
P1 C25 1.830(4) .
N1 C1 1.458(5) .
N1 C2 1.462(6) .
N1 C3 1.467(5) .
N2 C4 1.361(5) .
N2 N3 1.367(5) .
N2 C1 1.468(5) .
N3 C6 1.336(5) .
N4 C9 1.360(6) .
N4 N5 1.374(5) .
N4 C2 1.454(5) .
N5 C11 1.338(6) .
N6 C14 1.359(6) .
N6 N7 1.369(5) .
N6 C3 1.456(5) .
N7 C16 1.325(5) .
C1 H1A 0.9900 .
C1 H1B 0.9900 .
C2 H2A 0.9900 .
C2 H2B 0.9900 .
C3 H3A 0.9900 .
C3 H3B 0.9900 .
C4 C5 1.369(6) .
C4 C7 1.493(7) .
C5 C6 1.397(6) .
C5 H5 0.9500 .
C6 C8 1.487(6) .
C7 H7A 0.9800 .
C7 H7B 0.9800 .
C7 H7C 0.9800 .
C8 H8A 0.9800 .
C8 H8B 0.9800 .
C8 H8C 0.9800 .
C9 C10 1.365(7) .
C9 C12 1.482(6) .
C10 C11 1.411(6) .
C10 H10 0.9500 .
C11 C13 1.486(7) .
C12 H12A 0.9800 .
C12 H12B 0.9800 .
C12 H12C 0.9800 .
C13 H13A 0.9800 .
C13 H13B 0.9800 .
C13 H13C 0.9800 .
C14 C15 1.367(6) .
C14 C17 1.483(7) .
C15 C16 1.399(6) .
C15 H15 0.9500 .
C16 C18 1.494(6) .
C17 H17A 0.9800 .
C17 H17B 0.9800 .
C17 H17C 0.9800 .
C18 H18A 0.9800 .
C18 H18B 0.9800 .
C18 H18C 0.9800 .
C19 C20 1.389(6) .
C19 C24 1.393(6) .
C20 C21 1.394(6) .
C20 H20 0.9500 .
C21 C22 1.388(8) .
C21 H21 0.9500 .
C22 C23 1.382(8) .
C22 H22 0.9500 .
C23 C24 1.394(7) .
C23 H23 0.9500 .
C24 H24 0.9500 .
C25 C30 1.379(7) .
C25 C26 1.383(6) .
C26 C27 1.382(6) .
C26 H26 0.9500 .
C27 C28 1.373(7) .
C27 H27 0.9500 .
C28 C29 1.378(8) .
C28 H28 0.9500 .
C29 C30 1.389(7) .
C29 H29 0.9500 .
C30 H30 0.9500 .
C31 C36 1.394(7) .
C31 C32 1.394(7) .
C32 C33 1.367(7) .
C32 H32 0.9500 .
C33 C34 1.384(9) .
C33 H33 0.9500 .
C34 C35 1.376(9) .
C34 H34 0.9500 .
C35 C36 1.383(8) .
C35 H35 0.9500 .
C36 H36 0.9500 .
P2 F3 1.564(3) .
P2 F3 1.564(3) 2_755
P2 F2 1.581(3) .
P2 F2 1.581(4) 2_755
P2 F1 1.586(4) .
P2 F1 1.586(4) 2_755
P3 F4 1.521(6) .
P3 F4 1.521(6) 2_655
P3 F6 1.549(4) 2_655
P3 F6 1.549(4) .
P3 F5 1.565(6) 2_655
P3 F5 1.565(6) .

loop_
_geom_torsion_atom_site_label_1
_geom_torsion_atom_site_label_2
_geom_torsion_atom_site_label_3
_geom_torsion_atom_site_label_4
_geom_torsion
N3 Cu1 P1 C19 171.12(18)
N5 Cu1 P1 C19 -16.1(2)
N1 Cu1 P1 C19 81.63(18)
N3 Cu1 P1 C31 51.4(2)
N5 Cu1 P1 C31 -135.8(2)
N1 Cu1 P1 C31 -38.06(19)
N3 Cu1 P1 C25 -64.91(19)
N5 Cu1 P1 C25 107.8(2)
N1 Cu1 P1 C25 -154.40(18)
N3 Cu1 N1 C1 -22.5(3)
N5 Cu1 N1 C1 -138.8(3)
P1 Cu1 N1 C1 94.1(3)
N3 Cu1 N1 C2 95.1(2)
N5 Cu1 N1 C2 -21.1(2)
P1 Cu1 N1 C2 -148.2(2)
N3 Cu1 N1 C3 -143.8(3)
N5 Cu1 N1 C3 100.0(3)
P1 Cu1 N1 C3 -27.1(3)
C4 N2 N3 C6 -0.4(5)
C1 N2 N3 C6 -168.2(4)
C4 N2 N3 Cu1 -173.6(3)
C1 N2 N3 Cu1 18.7(5)
N5 Cu1 N3 C6 -94.7(4)
P1 Cu1 N3 C6 79.1(4)
N1 Cu1 N3 C6 -167.5(4)
N5 Cu1 N3 N2 75.8(3)
P1 Cu1 N3 N2 -110.4(3)
N1 Cu1 N3 N2 3.0(3)
C9 N4 N5 C11 -0.2(5)
C2 N4 N5 C11 -176.4(4)
C9 N4 N5 Cu1 -153.6(3)
C2 N4 N5 Cu1 30.2(4)
N3 Cu1 N5 C11 142.7(4)
P1 Cu1 N5 C11 -30.4(5)
N1 Cu1 N5 C11 -146.3(4)
N3 Cu1 N5 N4 -74.1(3)
P1 Cu1 N5 N4 112.8(2)
N1 Cu1 N5 N4 -3.2(2)
C14 N6 N7 C16 1.0(4)
C3 N6 N7 C16 -175.3(3)
C2 N1 C1 N2 -73.4(4)
C3 N1 C1 N2 154.7(3)
Cu1 N1 C1 N2 36.2(4)
C4 N2 C1 N1 155.6(4)
N3 N2 C1 N1 -39.1(5)
C9 N4 C2 N1 133.3(4)
N5 N4 C2 N1 -51.3(4)
C1 N1 C2 N4 152.3(3)
C3 N1 C2 N4 -76.7(4)
Cu1 N1 C2 N4 40.1(3)
C14 N6 C3 N1 -98.2(5)
N7 N6 C3 N1 77.3(4)
C1 N1 C3 N6 62.7(5)
C2 N1 C3 N6 -68.3(5)
Cu1 N1 C3 N6 179.2(3)
N3 N2 C4 C5 0.5(5)
C1 N2 C4 C5 166.7(4)
N3 N2 C4 C7 -178.4(4)
C1 N2 C4 C7 -12.3(7)
N2 C4 C5 C6 -0.4(5)
C7 C4 C5 C6 178.4(5)
N2 N3 C6 C5 0.1(5)
Cu1 N3 C6 C5 171.4(3)
N2 N3 C6 C8 -178.9(4)
Cu1 N3 C6 C8 -7.7(7)
C4 C5 C6 N3 0.2(5)
C4 C5 C6 C8 179.1(5)
N5 N4 C9 C10 0.7(5)
C2 N4 C9 C10 176.3(4)
N5 N4 C9 C12 179.7(4)
C2 N4 C9 C12 -4.7(7)
N4 C9 C10 C11 -0.9(5)
C12 C9 C10 C11 -179.8(5)
N4 N5 C11 C10 -0.4(5)
Cu1 N5 C11 C10 144.7(4)
N4 N5 C11 C13 -178.9(4)
Cu1 N5 C11 C13 -33.8(6)
C9 C10 C11 N5 0.9(5)
C9 C10 C11 C13 179.1(5)
N7 N6 C14 C15 -0.1(4)
C3 N6 C14 C15 175.6(4)
N7 N6 C14 C17 178.4(4)
C3 N6 C14 C17 -6.0(6)
N6 C14 C15 C16 -0.7(4)
C17 C14 C15 C16 -179.1(4)
N6 N7 C16 C15 -1.4(4)
N6 N7 C16 C18 178.1(4)
C14 C15 C16 N7 1.4(5)
C14 C15 C16 C18 -178.1(4)
C31 P1 C19 C20 121.4(3)
C25 P1 C19 C20 -129.3(3)
Cu1 P1 C19 C20 -0.2(4)
C31 P1 C19 C24 -60.4(4)
C25 P1 C19 C24 48.9(4)
Cu1 P1 C19 C24 178.0(3)
C24 C19 C20 C21 0.1(6)
P1 C19 C20 C21 178.4(3)
C19 C20 C21 C22 0.6(7)
C20 C21 C22 C23 0.1(7)
C21 C22 C23 C24 -1.5(7)
C20 C19 C24 C23 -1.5(6)
P1 C19 C24 C23 -179.7(3)
C22 C23 C24 C19 2.2(7)
C19 P1 C25 C30 -95.6(4)
C31 P1 C25 C30 14.3(5)
Cu1 P1 C25 C30 133.3(4)
C19 P1 C25 C26 84.0(4)
C31 P1 C25 C26 -166.1(3)
Cu1 P1 C25 C26 -47.1(4)
C30 C25 C26 C27 -0.1(7)
P1 C25 C26 C27 -179.7(3)
C25 C26 C27 C28 -1.8(7)
C26 C27 C28 C29 2.3(8)
C27 C28 C29 C30 -1.1(10)
C26 C25 C30 C29 1.4(8)
P1 C25 C30 C29 -179.0(5)
C28 C29 C30 C25 -0.8(10)
C19 P1 C31 C36 -178.1(4)
C25 P1 C31 C36 72.6(4)
Cu1 P1 C31 C36 -50.4(4)
C19 P1 C31 C32 0.3(5)
C25 P1 C31 C32 -109.0(4)
Cu1 P1 C31 C32 128.0(4)
C36 C31 C32 C33 -0.3(7)
P1 C31 C32 C33 -178.7(4)
C31 C32 C33 C34 -0.2(9)
C32 C33 C34 C35 1.1(10)
C33 C34 C35 C36 -1.5(10)
C34 C35 C36 C31 1.0(9)
C32 C31 C36 C35 -0.1(8)
P1 C31 C36 C35 178.4(4)

loop_
_platon_squeeze_void_nr
_platon_squeeze_void_average_x
_platon_squeeze_void_average_y
_platon_squeeze_void_average_z
_platon_squeeze_void_volume
_platon_squeeze_void_count_electrons
_platon_squeeze_void_content
1 0.500 0.000 0.151 518 121 ' '
